data_7715047
loop_
_publ_author_name
'Al-Shewiki, Rasha K'
'Weheabby, Saddam'
'Uhlig, Nell'
'Korb, Marcus'
'Pester, Tom'
'Zahn, Stefan'
'Grecchi, S.'
'Mussini, P. R.'
'R&#xfc;ffer, Tobias'
'Lang, Heinrich'

_publ_section_title
;
 Cobalt(III)-containing penta-dentate "helmet"-type phthalogens:
 synthesis, solid-state structures and their thermal and electrochemical
 characterization.
;
_journal_issue 8
_journal_name_full 'Dalton transactions (Cambridge, England : 2003)'
_journal_page_first 3836
_journal_page_last 3854
_journal_paper_doi 10.1039/d3dt03950a
_journal_volume 53
_journal_year 2024
_chemical_formula_moiety 'C40 H21 Cl Co N11, 3(C3 H7 N O)'
_chemical_formula_sum 'C49 H42 Cl Co N14 O3'
_chemical_formula_weight 969.34
_space_group_crystal_system orthorhombic
_space_group_IT_number 33
_space_group_name_Hall 'P 2c -2n'
_space_group_name_H-M_alt 'P n a 21'
_atom_sites_solution_hydrogens mixed
_audit_creation_method SHELXL-2013
_audit_update_record
;
2023-09-29 deposited with the CCDC.	2024-01-25 downloaded from the CCDC.
;
_cell_angle_alpha 90
_cell_angle_beta 90
_cell_angle_gamma 90
_cell_formula_units_Z 4
_cell_length_a 24.9709(2)
_cell_length_b 13.3223(1)
_cell_length_c 13.1876(1)
_cell_measurement_reflns_used 15475
_cell_measurement_temperature 120
_cell_measurement_theta_max 66.2860
_cell_measurement_theta_min 3.3290
_cell_volume 4387.12(6)
_computing_cell_refinement 'CrysAlisPro 1.171.38.41l (Rigaku OD, 2015)'
_computing_data_collection 'CrysAlisPro 1.171.38.41l (Rigaku OD, 2015)'
_computing_data_reduction 'CrysAlisPro 1.171.38.41l (Rigaku OD, 2015)'
_computing_structure_refinement 'SHELXL-2013 (Sheldrick, 2013)'
_computing_structure_solution 'SHELXS-2013 (Sheldrick, 2013)'
_diffrn_ambient_temperature 120
_diffrn_measured_fraction_theta_full 0.998
_diffrn_measured_fraction_theta_max 0.998
_diffrn_measurement_device_type 'oxford gemini s'
_diffrn_measurement_method '\w scans'
_diffrn_radiation_type CuK\a
_diffrn_radiation_wavelength 1.54184
_diffrn_reflns_av_R_equivalents 0.0306
_diffrn_reflns_av_unetI/netI 0.0293
_diffrn_reflns_Laue_measured_fraction_full 0.998
_diffrn_reflns_Laue_measured_fraction_max 0.998
_diffrn_reflns_limit_h_max 29
_diffrn_reflns_limit_h_min -28
_diffrn_reflns_limit_k_max 15
_diffrn_reflns_limit_k_min -15
_diffrn_reflns_limit_l_max 15
_diffrn_reflns_limit_l_min -14
_diffrn_reflns_number 32458
_diffrn_reflns_point_group_measured_fraction_full 0.871
_diffrn_reflns_point_group_measured_fraction_max 0.871
_diffrn_reflns_theta_full 66.000
_diffrn_reflns_theta_max 65.986
_diffrn_reflns_theta_min 3.540
_exptl_absorpt_coefficient_mu 4.140
_exptl_absorpt_correction_T_max 1.00000
_exptl_absorpt_correction_T_min 0.50410
_exptl_absorpt_correction_type multi-scan
_exptl_absorpt_process_details
;
CrysAlisPro 1.171.38.41l (Rigaku Oxford Diffraction, 2015)
Empirical absorption correction using spherical harmonics,
 implemented in SCALE3 ABSPACK scaling algorithm.
;
_exptl_crystal_colour 'dark red'
_exptl_crystal_density_diffrn 1.468
_exptl_crystal_description plate
_exptl_crystal_F_000 2008
_exptl_crystal_size_max 0.36
_exptl_crystal_size_mid 0.34
_exptl_crystal_size_min 0.12
_refine_diff_density_max 0.320
_refine_diff_density_min -0.397
_refine_diff_density_rms 0.062
_refine_ls_abs_structure_details
;
 Flack x determined using 2345 quotients [(I+)-(I-)]/[(I+)+(I-)]
 (Parsons and Flack (2004), Acta Cryst. A60, s61).
;
_refine_ls_abs_structure_Flack 0.028(3)
_refine_ls_extinction_method none
_refine_ls_goodness_of_fit_ref 1.029
_refine_ls_hydrogen_treatment mixed
_refine_ls_matrix_type full
_refine_ls_number_parameters 613
_refine_ls_number_reflns 6654
_refine_ls_number_restraints 18
_refine_ls_restrained_S_all 1.030
_refine_ls_R_factor_all 0.0389
_refine_ls_R_factor_gt 0.0364
_refine_ls_shift/su_max 0.000
_refine_ls_shift/su_mean 0.000
_refine_ls_structure_factor_coef Fsqd
_refine_ls_weighting_details 'w=1/[\s^2^(Fo^2^)+(0.0661P)^2^+0.8077P] where P=(Fo^2^+2Fc^2^)/3'
_refine_ls_weighting_scheme calc
_refine_ls_wR_factor_gt 0.0997
_refine_ls_wR_factor_ref 0.1015
_reflns_Friedel_coverage 0.666
_reflns_Friedel_fraction_full 0.732
_reflns_Friedel_fraction_max 0.732
_reflns_number_gt 6270
_reflns_number_total 6654
_reflns_threshold_expression 'I > 2\s(I)'
_cod_data_source_file d3dt03950a2.cif
_cod_data_source_block shelx_CCDC2
_cod_depositor_comments 'Adding full bibliography for 7715044--7715048.cif.'
_cod_database_code 7715047
_shelx_space_group_comment
;
The symmetry employed for this shelxl refinement is uniquely defined
by the following loop, which should always be used as a source of
symmetry information in preference to the above space-group names.
They are only intended as comments.
;
_oxdiff_exptl_absorpt_empirical_full_min 0.734
_oxdiff_exptl_absorpt_empirical_full_max 1.487
_oxdiff_exptl_absorpt_empirical_details
;
Empirical correction (ABSPACK) includes:
- Absorption correction using spherical harmonics
- Frame scaling
;
_shelxl_version_number 2013-4

loop_
_space_group_symop_operation_xyz
'x, y, z'
'-x, -y, z+1/2'
'-x+1/2, y+1/2, z+1/2'
'x+1/2, -y+1/2, z'

loop_
_atom_site_label
_atom_site_type_symbol
_atom_site_fract_x
_atom_site_fract_y
_atom_site_fract_z
_atom_site_U_iso_or_equiv
_atom_site_adp_type
_atom_site_occupancy
_atom_site_site_symmetry_order
_atom_site_calc_flag
_atom_site_refinement_flags_posn
_atom_site_refinement_flags_adp
_atom_site_refinement_flags_occupancy
_atom_site_disorder_assembly
_atom_site_disorder_group
C1 C 0.92169(16) 0.0807(3) 0.4460(3) 0.0166(8) Uani 1 1 d . . . . .
C2 C 0.93614(15) 0.0647(3) 0.3382(3) 0.0187(8) Uani 1 1 d . . . . .
C3 C 0.93879(16) -0.0213(3) 0.2787(3) 0.0202(9) Uani 1 1 d . . . . .
H3 H 0.9310 -0.0843 0.3053 0.024 Uiso 1 1 calc R U . . .
C4 C 0.95355(17) -0.0091(3) 0.1775(3) 0.0243(9) Uani 1 1 d . . . . .
H4 H 0.9558 -0.0650 0.1355 0.029 Uiso 1 1 calc R U . . .
C4D C 0.7399(3) 0.8936(5) 0.7816(6) 0.076(2) Uani 1 1 d . . . . .
H4D H 0.7767 0.9044 0.7782 0.091 Uiso 1 1 calc R U . . .
C5 C 0.96497(17) 0.0857(3) 0.1384(3) 0.0274(10) Uani 1 1 d . . . . .
H5 H 0.9751 0.0915 0.0708 0.033 Uiso 1 1 calc R U . . .
C5D C 0.6587(3) 0.8510(6) 0.6965(8) 0.100(3) Uani 1 1 d . . . . .
H5D1 H 0.6427 0.8915 0.7485 0.151 Uiso 1 1 calc R U . . .
H5D2 H 0.6506 0.7816 0.7087 0.151 Uiso 1 1 calc R U . . .
H5D3 H 0.6447 0.8705 0.6316 0.151 Uiso 1 1 calc R U . . .
C6 C 0.96164(18) 0.1719(3) 0.1976(3) 0.0257(10) Uani 1 1 d . . . . .
H6 H 0.9690 0.2351 0.1710 0.031 Uiso 1 1 calc R U . . .
C6D C 0.7447(2) 0.8411(4) 0.6076(5) 0.0556(15) Uani 1 1 d . . . . .
H6D1 H 0.7529 0.7707 0.6069 0.083 Uiso 1 1 calc R U . . .
H6D2 H 0.7773 0.8791 0.6075 0.083 Uiso 1 1 calc R U . . .
H6D3 H 0.7241 0.8577 0.5485 0.083 Uiso 1 1 calc R U . . .
C7 C 0.94681(16) 0.1591(3) 0.2977(3) 0.0198(8) Uani 1 1 d . . . . .
C7D C 0.75340(19) 1.0894(4) 0.9878(4) 0.0363(11) Uani 1 1 d . . . . .
H7D H 0.7241 1.0797 0.9454 0.044 Uiso 1 1 calc R U . . .
C8 C 0.93846(18) 0.2324(3) 0.3789(3) 0.0184(8) Uani 1 1 d . . . . .
C8D C 0.7991(2) 1.1541(5) 0.8402(4) 0.0602(17) Uani 1 1 d . . . . .
H8D1 H 0.7636 1.1550 0.8125 0.090 Uiso 1 1 calc R U . . .
H8D2 H 0.8203 1.1053 0.8047 0.090 Uiso 1 1 calc R U . . .
H8D3 H 0.8151 1.2192 0.8328 0.090 Uiso 1 1 calc R U . . .
C9 C 0.92487(15) 0.3927(3) 0.4375(3) 0.0166(8) Uani 1 1 d . . . . .
C9D C 0.8453(2) 1.1391(5) 1.0041(5) 0.0543(15) Uani 1 1 d . . . . .
H9D1 H 0.8719 1.0936 0.9786 0.082 Uiso 1 1 calc R U . . .
H9D2 H 0.8384 1.1245 1.0742 0.082 Uiso 1 1 calc R U . . .
H9D3 H 0.8581 1.2068 0.9979 0.082 Uiso 1 1 calc R U . . .
C10 C 0.91165(16) 0.4991(3) 0.4178(3) 0.0196(8) Uani 1 1 d . . . . .
C11 C 0.92046(16) 0.5600(3) 0.3346(3) 0.0235(9) Uani 1 1 d . . . . .
H11 H 0.9361 0.5350 0.2758 0.028 Uiso 1 1 calc R U . . .
C12 C 0.90502(18) 0.6601(3) 0.3420(4) 0.0278(10) Uani 1 1 d . . . . .
H12 H 0.9097 0.7027 0.2869 0.033 Uiso 1 1 calc R U . . .
C13 C 0.8825(2) 0.6974(3) 0.4318(3) 0.0311(11) Uani 1 1 d . . . . .
H13 H 0.8734 0.7650 0.4360 0.037 Uiso 1 1 calc R U . . .
C14 C 0.87344(17) 0.6350(3) 0.5147(3) 0.0252(9) Uani 1 1 d . . . . .
H14 H 0.8579 0.6594 0.5739 0.030 Uiso 1 1 calc R U . . .
C15 C 0.88836(16) 0.5355(3) 0.5061(3) 0.0198(8) Uani 1 1 d . . . . .
C16 C 0.88529(15) 0.4500(2) 0.5827(3) 0.0178(8) Uani 1 1 d . . . . .
C17 C 0.92020(15) 0.4092(3) 0.7427(3) 0.0161(8) Uani 1 1 d . . . . .
C18 C 0.93907(15) 0.4278(3) 0.8478(3) 0.0171(8) Uani 1 1 d . . . . .
C19 C 0.94325(16) 0.5140(3) 0.9057(3) 0.0195(8) Uani 1 1 d . . . . .
H19 H 0.9335 0.5763 0.8798 0.023 Uiso 1 1 calc R U . . .
C20 C 0.96257(17) 0.5037(3) 1.0039(3) 0.0240(9) Uani 1 1 d . . . . .
H20 H 0.9649 0.5602 1.0451 0.029 Uiso 1 1 calc R U . . .
C21 C 0.97857(18) 0.4108(3) 1.0425(3) 0.0266(9) Uani 1 1 d . . . . .
H21 H 0.9922 0.4067 1.1080 0.032 Uiso 1 1 calc R U . . .
C22 C 0.97435(18) 0.3245(3) 0.9838(3) 0.0238(9) Uani 1 1 d . . . . .
H22 H 0.9848 0.2622 1.0089 0.029 Uiso 1 1 calc R U . . .
C23 C 0.95394(16) 0.3347(3) 0.8868(3) 0.0183(8) Uani 1 1 d . . . . .
C24 C 0.94256(17) 0.2590(3) 0.8081(3) 0.0153(8) Uani 1 1 d . . . . .
C25 C 0.93111(15) 0.0981(3) 0.7511(3) 0.0158(8) Uani 1 1 d . . . . .
C26 C 0.92006(15) -0.0093(3) 0.7710(3) 0.0187(8) Uani 1 1 d . . . . .
C27 C 0.92960(16) -0.0698(3) 0.8547(3) 0.0224(9) Uani 1 1 d . . . . .
H27 H 0.9437 -0.0429 0.9141 0.027 Uiso 1 1 calc R U . . .
C28 C 0.91765(17) -0.1707(3) 0.8479(4) 0.0261(9) Uani 1 1 d . . . . .
H28 H 0.9239 -0.2128 0.9029 0.031 Uiso 1 1 calc R U . . .
C29 C 0.8963(2) -0.2097(3) 0.7585(4) 0.0324(11) Uani 1 1 d . . . . .
H29 H 0.8892 -0.2781 0.7540 0.039 Uiso 1 1 calc R U . . .
C30 C 0.88541(19) -0.1482(3) 0.6759(4) 0.0290(10) Uani 1 1 d . . . . .
H30 H 0.8706 -0.1745 0.6169 0.035 Uiso 1 1 calc R U . . .
C31 C 0.89700(16) -0.0479(3) 0.6835(3) 0.0206(8) Uani 1 1 d . . . . .
C32 C 0.89002(15) 0.0367(2) 0.6076(3) 0.0183(8) Uani 1 1 d . . . . .
C33 C 0.81309(15) 0.3203(3) 0.5931(3) 0.0178(7) Uani 1 1 d . . . . .
C34 C 0.75664(16) 0.2860(3) 0.5916(3) 0.0222(8) Uani 1 1 d . . . . .
C35 C 0.70852(16) 0.3366(3) 0.5906(4) 0.0294(9) Uani 1 1 d . . . . .
H41 H 0.7071 0.4064 0.5910 0.035 Uiso 1 1 calc R U . . .
C36 C 0.66199(17) 0.2787(4) 0.5890(4) 0.0349(11) Uani 1 1 d . . . . .
H42 H 0.6288 0.3105 0.5886 0.042 Uiso 1 1 calc R U . . .
C37 C 0.66412(17) 0.1748(3) 0.5880(4) 0.0347(10) Uani 1 1 d . . . . .
H43 H 0.6323 0.1384 0.5868 0.042 Uiso 1 1 calc R U . . .
C38 C 0.71227(16) 0.1238(3) 0.5887(4) 0.0287(9) Uani 1 1 d . . . . .
H44 H 0.7136 0.0540 0.5878 0.034 Uiso 1 1 calc R U . . .
C39 C 0.75891(16) 0.1815(3) 0.5909(3) 0.0221(8) Uani 1 1 d . . . . .
C40 C 0.81593(15) 0.1512(3) 0.5946(3) 0.0183(7) Uani 1 1 d . . . . .
N1 N 0.92327(13) 0.1837(2) 0.4642(2) 0.0150(7) Uani 1 1 d . . . . .
N2 N 0.94239(13) 0.3303(2) 0.3629(3) 0.0189(7) Uani 1 1 d . . . . .
N2D N 0.7143(2) 0.8647(3) 0.6975(4) 0.0512(13) Uani 1 1 d . . . . .
N3 N 0.91507(12) 0.3698(2) 0.5316(2) 0.0154(7) Uani 1 1 d . . . . .
N3D N 0.79669(16) 1.1280(3) 0.9466(3) 0.0330(9) Uani 1 1 d . . . . .
N4 N 0.90457(13) 0.4791(2) 0.6823(3) 0.0177(7) Uani 1 1 d . . . . .
N5 N 0.92336(12) 0.3063(2) 0.7244(3) 0.0160(7) Uani 1 1 d . . . . .
N6 N 0.94876(12) 0.1618(2) 0.8240(2) 0.0164(7) Uani 1 1 d . . . . .
N7 N 0.91943(12) 0.1194(2) 0.6579(2) 0.0149(7) Uani 1 1 d . . . . .
N8 N 0.90893(13) 0.0092(2) 0.5072(3) 0.0182(7) Uani 1 1 d . . . . .
N9 N 0.82859(12) 0.4150(2) 0.5911(3) 0.0193(7) Uani 1 1 d D . . . .
N10 N 0.84577(11) 0.2410(2) 0.5956(3) 0.0168(6) Uani 1 1 d . . . . .
N11 N 0.83211(12) 0.0603(2) 0.5982(3) 0.0193(7) Uani 1 1 d . . . . .
C1D C 0.7973(7) 0.4784(15) 0.8376(11) 0.0627(10) Uani 0.505(11) 1 d D . P A 1
H1D H 0.8231 0.5273 0.8255 0.075 Uiso 0.505(11) 1 calc R U P A 1
C2D C 0.7253(6) 0.6051(11) 0.8249(10) 0.0627(10) Uani 0.505(11) 1 d D . P A 1
H2D1 H 0.6869 0.6037 0.8229 0.094 Uiso 0.505(11) 1 calc R U P A 1
H2D2 H 0.7388 0.6289 0.7611 0.094 Uiso 0.505(11) 1 calc R U P A 1
H2D3 H 0.7369 0.6492 0.8781 0.094 Uiso 0.505(11) 1 calc R U P A 1
C3D C 0.7066(5) 0.4231(11) 0.8643(11) 0.0627(10) Uani 0.505(11) 1 d D . P A 1
H3D1 H 0.6710 0.4493 0.8564 0.094 Uiso 0.505(11) 1 calc R U P A 1
H3D2 H 0.7111 0.3988 0.9323 0.094 Uiso 0.505(11) 1 calc R U P A 1
H3D3 H 0.7120 0.3690 0.8173 0.094 Uiso 0.505(11) 1 calc R U P A 1
O1D O 0.8107(5) 0.3860(10) 0.8482(8) 0.0627(10) Uani 0.505(11) 1 d D . P A 1
N1D N 0.7458(5) 0.5032(11) 0.8442(16) 0.0627(10) Uani 0.505(11) 1 d D . P A 1
C1D' C 0.8006(7) 0.4873(15) 0.8637(11) 0.0627(10) Uani 0.495(11) 1 d D . P A 2
H1D' H 0.8294 0.5316 0.8652 0.075 Uiso 0.495(11) 1 calc R U P A 2
C2D' C 0.7530(6) 0.6355(10) 0.8203(10) 0.0627(10) Uani 0.495(11) 1 d D . P A 2
H2D4 H 0.7171 0.6586 0.8089 0.094 Uiso 0.495(11) 1 calc R U P A 2
H2D5 H 0.7745 0.6499 0.7618 0.094 Uiso 0.495(11) 1 calc R U P A 2
H2D6 H 0.7677 0.6692 0.8783 0.094 Uiso 0.495(11) 1 calc R U P A 2
C3D' C 0.7065(5) 0.4662(12) 0.8359(11) 0.0627(10) Uani 0.495(11) 1 d D . P A 2
H3D4 H 0.6753 0.5064 0.8238 0.094 Uiso 0.495(11) 1 calc R U P A 2
H3D5 H 0.7029 0.4322 0.8998 0.094 Uiso 0.495(11) 1 calc R U P A 2
H3D6 H 0.7103 0.4176 0.7827 0.094 Uiso 0.495(11) 1 calc R U P A 2
O1D' O 0.8113(5) 0.3982(11) 0.8854(8) 0.0627(10) Uani 0.495(11) 1 d D . P A 2
N1D' N 0.7525(5) 0.5286(11) 0.8382(15) 0.0627(10) Uani 0.495(11) 1 d D . P A 2
O2D O 0.7169(3) 0.9067(5) 0.8644(4) 0.112(2) Uani 1 1 d . . . . .
O3D O 0.74800(13) 1.0649(2) 1.0771(2) 0.0330(7) Uani 1 1 d . . . . .
Cl1 Cl 1.01321(3) 0.25041(5) 0.59311(10) 0.01750(18) Uani 1 1 d . . . . .
Co1 Co 0.92139(2) 0.24503(4) 0.59469(6) 0.01297(15) Uani 1 1 d . . . . .
H1N H 0.8044(14) 0.463(2) 0.594(3) 0.025(11) Uiso 1 1 d D . . . .

loop_
_atom_site_aniso_label
_atom_site_aniso_U_11
_atom_site_aniso_U_22
_atom_site_aniso_U_33
_atom_site_aniso_U_23
_atom_site_aniso_U_13
_atom_site_aniso_U_12
C1 0.019(2) 0.0134(18) 0.017(2) -0.0016(15) -0.0036(16) 0.0003(14)
C2 0.0190(18) 0.0179(18) 0.019(2) 0.0010(16) -0.0007(17) 0.0039(15)
C3 0.022(2) 0.0163(18) 0.022(2) -0.0015(16) -0.0020(18) 0.0015(15)
C4 0.032(2) 0.0197(18) 0.021(2) -0.0089(17) -0.0011(19) 0.0054(16)
C4D 0.091(5) 0.076(4) 0.060(5) -0.013(4) -0.007(4) 0.009(4)
C5 0.040(3) 0.023(2) 0.020(2) -0.0014(16) 0.006(2) 0.0060(17)
C5D 0.061(5) 0.105(6) 0.135(9) -0.048(6) 0.043(5) -0.019(4)
C6 0.040(3) 0.0172(19) 0.020(2) 0.0021(15) 0.0022(19) 0.0036(17)
C6D 0.054(3) 0.048(3) 0.065(4) -0.015(3) 0.015(3) -0.013(3)
C7 0.025(2) 0.0177(18) 0.017(2) -0.0014(15) -0.0008(17) 0.0025(16)
C7D 0.031(3) 0.048(3) 0.030(3) -0.002(2) -0.003(2) -0.004(2)
C8 0.020(2) 0.0195(18) 0.016(2) -0.0018(16) -0.0013(17) 0.0030(16)
C8D 0.051(3) 0.091(5) 0.038(3) 0.021(3) 0.015(3) 0.018(3)
C9 0.0186(19) 0.0132(17) 0.018(2) -0.0003(15) -0.0017(16) -0.0002(14)
C9D 0.037(3) 0.090(4) 0.036(3) -0.009(3) 0.006(3) -0.017(3)
C10 0.025(2) 0.0141(17) 0.019(2) -0.0005(15) -0.0048(18) 0.0030(15)
C11 0.033(2) 0.0189(19) 0.018(2) 0.0006(16) -0.0033(19) -0.0005(16)
C12 0.041(2) 0.0185(18) 0.024(2) 0.0057(16) 0.000(2) 0.0013(17)
C13 0.048(3) 0.0138(18) 0.031(3) 0.0020(17) -0.003(2) 0.0057(18)
C14 0.038(2) 0.0171(18) 0.021(2) -0.0015(16) -0.001(2) 0.0068(17)
C15 0.025(2) 0.0150(17) 0.020(2) -0.0009(16) -0.0048(18) 0.0023(15)
C16 0.0223(19) 0.0131(15) 0.018(2) -0.0010(15) -0.0015(17) 0.0032(14)
C17 0.0167(19) 0.0136(18) 0.018(2) -0.0022(15) 0.0023(17) 0.0001(14)
C18 0.0187(18) 0.0166(17) 0.016(2) -0.0018(15) 0.0043(17) -0.0020(15)
C19 0.022(2) 0.0131(17) 0.024(2) -0.0016(15) 0.0011(18) -0.0020(14)
C20 0.031(2) 0.0171(18) 0.024(2) -0.0078(16) 0.0067(19) -0.0062(16)
C21 0.037(2) 0.027(2) 0.016(2) -0.0021(16) 0.0001(19) -0.0083(18)
C22 0.036(2) 0.0177(18) 0.018(2) 0.0002(15) 0.0004(18) -0.0063(16)
C23 0.021(2) 0.0150(17) 0.019(2) 0.0000(15) 0.0026(17) -0.0045(15)
C24 0.015(2) 0.0179(19) 0.013(2) 0.0000(15) 0.0033(17) -0.0017(14)
C25 0.0146(18) 0.0158(18) 0.017(2) 0.0008(15) 0.0043(16) 0.0008(14)
C26 0.0204(19) 0.0157(18) 0.020(2) -0.0017(15) 0.0028(17) 0.0005(14)
C27 0.029(2) 0.0184(19) 0.020(2) 0.0002(16) -0.0019(19) -0.0026(16)
C28 0.034(2) 0.021(2) 0.023(2) 0.0072(17) -0.0034(19) -0.0029(16)
C29 0.050(3) 0.0137(19) 0.033(3) 0.0039(17) -0.008(2) -0.0084(18)
C30 0.043(3) 0.0180(19) 0.026(2) -0.0002(17) -0.008(2) -0.0085(18)
C31 0.026(2) 0.0185(18) 0.018(2) 0.0011(16) 0.0003(18) -0.0019(16)
C32 0.0241(19) 0.0126(15) 0.018(2) -0.0009(16) -0.0017(18) -0.0027(14)
C33 0.0197(18) 0.0235(17) 0.0102(19) -0.0018(16) -0.0005(17) 0.0019(15)
C34 0.0215(19) 0.0328(19) 0.012(2) -0.002(2) -0.0015(18) 0.0018(15)
C35 0.026(2) 0.037(2) 0.025(2) 0.002(2) -0.001(2) 0.0084(17)
C36 0.0176(19) 0.057(3) 0.030(3) 0.001(3) -0.003(2) 0.0041(19)
C37 0.021(2) 0.051(3) 0.032(3) -0.004(2) -0.002(2) -0.0086(19)
C38 0.024(2) 0.037(2) 0.026(2) -0.003(2) -0.0001(19) -0.0086(17)
C39 0.023(2) 0.0295(19) 0.014(2) -0.0001(18) -0.0006(18) -0.0034(16)
C40 0.0221(18) 0.0210(17) 0.0119(19) -0.0019(17) -0.0009(17) -0.0056(15)
N1 0.0234(17) 0.0114(14) 0.0101(17) -0.0015(12) 0.0000(14) -0.0012(12)
N2 0.0281(18) 0.0126(15) 0.0160(18) 0.0008(13) 0.0003(15) 0.0021(13)
N2D 0.061(3) 0.037(2) 0.056(3) -0.008(2) 0.014(3) -0.005(2)
N3 0.0198(16) 0.0102(13) 0.0163(17) 0.0011(12) -0.0005(14) 0.0016(12)
N3D 0.031(2) 0.040(2) 0.028(2) 0.0028(17) 0.0057(18) 0.0004(17)
N4 0.0205(17) 0.0148(14) 0.0178(18) -0.0018(13) 0.0012(15) 0.0008(12)
N5 0.0186(17) 0.0109(14) 0.0184(18) -0.0032(13) 0.0005(14) -0.0005(11)
N6 0.0199(16) 0.0138(14) 0.0154(17) -0.0001(12) 0.0009(14) -0.0006(12)
N7 0.0177(16) 0.0116(13) 0.0153(18) 0.0004(12) -0.0009(13) -0.0004(12)
N8 0.0239(16) 0.0145(14) 0.0160(18) 0.0003(13) -0.0027(15) 0.0002(13)
N9 0.0220(16) 0.0176(14) 0.0182(19) -0.0024(15) -0.0010(16) 0.0061(12)
N10 0.0172(14) 0.0173(13) 0.0160(14) -0.0005(12) -0.0006(19) 0.0005(12)
N11 0.0237(16) 0.0196(14) 0.0147(17) -0.0011(14) 0.0002(16) -0.0046(12)
C1D 0.0569(17) 0.090(3) 0.041(2) 0.005(3) 0.009(2) 0.008(2)
C2D 0.0569(17) 0.090(3) 0.041(2) 0.005(3) 0.009(2) 0.008(2)
C3D 0.0569(17) 0.090(3) 0.041(2) 0.005(3) 0.009(2) 0.008(2)
O1D 0.0569(17) 0.090(3) 0.041(2) 0.005(3) 0.009(2) 0.008(2)
N1D 0.0569(17) 0.090(3) 0.041(2) 0.005(3) 0.009(2) 0.008(2)
C1D' 0.0569(17) 0.090(3) 0.041(2) 0.005(3) 0.009(2) 0.008(2)
C2D' 0.0569(17) 0.090(3) 0.041(2) 0.005(3) 0.009(2) 0.008(2)
C3D' 0.0569(17) 0.090(3) 0.041(2) 0.005(3) 0.009(2) 0.008(2)
O1D' 0.0569(17) 0.090(3) 0.041(2) 0.005(3) 0.009(2) 0.008(2)
N1D' 0.0569(17) 0.090(3) 0.041(2) 0.005(3) 0.009(2) 0.008(2)
O2D 0.189(7) 0.106(4) 0.042(3) -0.011(3) 0.022(4) 0.047(4)
O3D 0.0389(17) 0.0372(15) 0.0229(18) -0.0005(13) 0.0011(14) -0.0188(14)
Cl1 0.0175(4) 0.0132(3) 0.0217(4) 0.0026(3) 0.0017(5) 0.0003(3)
Co1 0.0168(3) 0.0096(2) 0.0124(3) -0.0006(2) 0.0001(3) 0.0001(2)

loop_
_atom_type_symbol
_atom_type_description
_atom_type_scat_dispersion_real
_atom_type_scat_dispersion_imag
_atom_type_scat_source
C C 0.0181 0.0091 'International Tables Vol C Tables 4.2.6.8 and 6.1.1.4'
H H 0.0000 0.0000 'International Tables Vol C Tables 4.2.6.8 and 6.1.1.4'
N N 0.0311 0.0180 'International Tables Vol C Tables 4.2.6.8 and 6.1.1.4'
O O 0.0492 0.0322 'International Tables Vol C Tables 4.2.6.8 and 6.1.1.4'
Cl Cl 0.3639 0.7018 'International Tables Vol C Tables 4.2.6.8 and 6.1.1.4'
Co Co -2.3653 3.6143 'International Tables Vol C Tables 4.2.6.8 and 6.1.1.4'

loop_
_geom_angle_atom_site_label_1
_geom_angle_atom_site_label_2
_geom_angle_atom_site_label_3
_geom_angle
_geom_angle_site_symmetry_1
_geom_angle_site_symmetry_3
_geom_angle_publ_flag
N8 C1 N1 128.8(4) . . ?
N8 C1 C2 123.7(3) . . ?
N1 C1 C2 107.5(3) . . ?
C3 C2 C7 121.2(4) . . ?
C3 C2 C1 132.2(4) . . ?
C7 C2 C1 106.6(3) . . ?
C2 C3 C4 117.2(4) . . ?
C2 C3 H3 121.4 . . ?
C4 C3 H3 121.4 . . ?
C5 C4 C3 120.9(4) . . ?
C5 C4 H4 119.5 . . ?
C3 C4 H4 119.5 . . ?
O2D C4D N2D 123.1(8) . . ?
O2D C4D H4D 118.5 . . ?
N2D C4D H4D 118.5 . . ?
C6 C5 C4 121.9(4) . . ?
C6 C5 H5 119.1 . . ?
C4 C5 H5 119.1 . . ?
N2D C5D H5D1 109.5 . . ?
N2D C5D H5D2 109.5 . . ?
H5D1 C5D H5D2 109.5 . . ?
N2D C5D H5D3 109.5 . . ?
H5D1 C5D H5D3 109.5 . . ?
H5D2 C5D H5D3 109.5 . . ?
C7 C6 C5 116.7(4) . . ?
C7 C6 H6 121.6 . . ?
C5 C6 H6 121.6 . . ?
N2D C6D H6D1 109.5 . . ?
N2D C6D H6D2 109.5 . . ?
H6D1 C6D H6D2 109.5 . . ?
N2D C6D H6D3 109.5 . . ?
H6D1 C6D H6D3 109.5 . . ?
H6D2 C6D H6D3 109.5 . . ?
C6 C7 C2 122.0(4) . . ?
C6 C7 C8 130.9(4) . . ?
C2 C7 C8 107.1(4) . . ?
O3D C7D N3D 126.1(5) . . ?
O3D C7D H7D 116.9 . . ?
N3D C7D H7D 116.9 . . ?
N2 C8 N1 128.7(4) . . ?
N2 C8 C7 122.0(4) . . ?
N1 C8 C7 109.1(3) . . ?
N3D C8D H8D1 109.5 . . ?
N3D C8D H8D2 109.5 . . ?
H8D1 C8D H8D2 109.5 . . ?
N3D C8D H8D3 109.5 . . ?
H8D1 C8D H8D3 109.5 . . ?
H8D2 C8D H8D3 109.5 . . ?
N3 C9 N2 127.3(3) . . ?
N3 C9 C10 110.5(3) . . ?
N2 C9 C10 122.1(4) . . ?
N3D C9D H9D1 109.5 . . ?
N3D C9D H9D2 109.5 . . ?
H9D1 C9D H9D2 109.5 . . ?
N3D C9D H9D3 109.5 . . ?
H9D1 C9D H9D3 109.5 . . ?
H9D2 C9D H9D3 109.5 . . ?
C11 C10 C15 121.9(3) . . ?
C11 C10 C9 131.8(4) . . ?
C15 C10 C9 106.3(3) . . ?
C10 C11 C12 117.5(4) . . ?
C10 C11 H11 121.2 . . ?
C12 C11 H11 121.2 . . ?
C11 C12 C13 120.7(4) . . ?
C11 C12 H12 119.6 . . ?
C13 C12 H12 119.6 . . ?
C14 C13 C12 121.1(4) . . ?
C14 C13 H13 119.5 . . ?
C12 C13 H13 119.5 . . ?
C15 C14 C13 117.7(4) . . ?
C15 C14 H14 121.1 . . ?
C13 C14 H14 121.1 . . ?
C14 C15 C10 121.1(4) . . ?
C14 C15 C16 130.5(4) . . ?
C10 C15 C16 108.4(3) . . ?
N4 C16 N3 116.3(3) . . ?
N4 C16 N9 109.2(3) . . ?
N3 C16 N9 106.7(3) . . ?
N4 C16 C15 112.5(3) . . ?
N3 C16 C15 102.4(3) . . ?
N9 C16 C15 109.3(3) . . ?
N4 C17 N5 128.5(4) . . ?
N4 C17 C18 123.6(3) . . ?
N5 C17 C18 107.9(3) . . ?
C19 C18 C23 121.1(4) . . ?
C19 C18 C17 132.7(4) . . ?
C23 C18 C17 106.2(3) . . ?
C18 C19 C20 117.3(4) . . ?
C18 C19 H19 121.3 . . ?
C20 C19 H19 121.3 . . ?
C19 C20 C21 121.7(4) . . ?
C19 C20 H20 119.1 . . ?
C21 C20 H20 119.1 . . ?
C22 C21 C20 120.6(4) . . ?
C22 C21 H21 119.7 . . ?
C20 C21 H21 119.7 . . ?
C23 C22 C21 117.4(4) . . ?
C23 C22 H22 121.3 . . ?
C21 C22 H22 121.3 . . ?
C22 C23 C18 121.8(4) . . ?
C22 C23 C24 130.9(3) . . ?
C18 C23 C24 107.3(3) . . ?
N6 C24 N5 128.7(4) . . ?
N6 C24 C23 122.4(4) . . ?
N5 C24 C23 108.8(3) . . ?
N7 C25 N6 127.5(3) . . ?
N7 C25 C26 109.8(3) . . ?
N6 C25 C26 122.6(4) . . ?
C27 C26 C31 121.2(3) . . ?
C27 C26 C25 132.1(4) . . ?
C31 C26 C25 106.7(4) . . ?
C28 C27 C26 118.4(4) . . ?
C28 C27 H27 120.8 . . ?
C26 C27 H27 120.8 . . ?
C27 C28 C29 120.1(4) . . ?
C27 C28 H28 120.0 . . ?
C29 C28 H28 120.0 . . ?
C30 C29 C28 121.1(3) . . ?
C30 C29 H29 119.4 . . ?
C28 C29 H29 119.4 . . ?
C31 C30 C29 118.5(4) . . ?
C31 C30 H30 120.7 . . ?
C29 C30 H30 120.7 . . ?
C30 C31 C26 120.6(4) . . ?
C30 C31 C32 130.7(4) . . ?
C26 C31 C32 108.7(3) . . ?
N8 C32 N7 115.8(3) . . ?
N8 C32 N11 107.1(3) . . ?
N7 C32 N11 111.3(3) . . ?
N8 C32 C31 112.1(3) . . ?
N7 C32 C31 101.5(3) . . ?
N11 C32 C31 108.9(3) . . ?
N9 C33 N10 125.3(3) . . ?
N9 C33 C34 125.0(3) . . ?
N10 C33 C34 109.7(3) . . ?
C35 C34 C39 121.6(4) . . ?
C35 C34 C33 132.8(4) . . ?
C39 C34 C33 105.6(3) . . ?
C34 C35 C36 117.1(4) . . ?
C34 C35 H41 121.4 . . ?
C36 C35 H41 121.4 . . ?
C37 C36 C35 121.4(4) . . ?
C37 C36 H42 119.3 . . ?
C35 C36 H42 119.3 . . ?
C38 C37 C36 121.7(4) . . ?
C38 C37 H43 119.2 . . ?
C36 C37 H43 119.2 . . ?
C37 C38 C39 117.1(4) . . ?
C37 C38 H44 121.5 . . ?
C39 C38 H44 121.5 . . ?
C34 C39 C38 121.1(4) . . ?
C34 C39 C40 108.1(3) . . ?
C38 C39 C40 130.8(4) . . ?
N11 C40 N10 129.6(3) . . ?
N11 C40 C39 124.3(3) . . ?
N10 C40 C39 106.1(3) . . ?
C8 N1 C1 109.7(3) . . ?
C8 N1 Co1 123.5(2) . . ?
C1 N1 Co1 125.3(3) . . ?
C8 N2 C9 117.6(4) . . ?
C4D N2D C5D 121.3(6) . . ?
C4D N2D C6D 119.5(5) . . ?
C5D N2D C6D 119.1(6) . . ?
C9 N3 C16 111.2(3) . . ?
C9 N3 Co1 128.2(3) . . ?
C16 N3 Co1 119.2(3) . . ?
C7D N3D C9D 121.1(4) . . ?
C7D N3D C8D 122.0(5) . . ?
C9D N3D C8D 116.8(4) . . ?
C17 N4 C16 117.9(3) . . ?
C24 N5 C17 109.6(3) . . ?
C24 N5 Co1 122.8(2) . . ?
C17 N5 Co1 125.3(3) . . ?
C24 N6 C25 117.6(3) . . ?
C25 N7 C32 112.0(3) . . ?
C25 N7 Co1 127.8(3) . . ?
C32 N7 Co1 118.6(2) . . ?
C1 N8 C32 117.7(3) . . ?
C33 N9 C16 125.3(3) . . ?
C33 N9 H1N 119(3) . . ?
C16 N9 H1N 115(3) . . ?
C33 N10 C40 110.4(3) . . ?
C33 N10 Co1 126.0(2) . . ?
C40 N10 Co1 123.6(2) . . ?
C40 N11 C32 120.8(3) . . ?
O1D C1D N1D 118.9(16) . . ?
O1D C1D H1D 120.5 . . ?
N1D C1D H1D 120.5 . . ?
N1D C2D H2D1 109.5 . . ?
N1D C2D H2D2 109.5 . . ?
H2D1 C2D H2D2 109.5 . . ?
N1D C2D H2D3 109.5 . . ?
H2D1 C2D H2D3 109.5 . . ?
H2D2 C2D H2D3 109.5 . . ?
N1D C3D H3D1 109.5 . . ?
N1D C3D H3D2 109.5 . . ?
H3D1 C3D H3D2 109.5 . . ?
N1D C3D H3D3 109.5 . . ?
H3D1 C3D H3D3 109.5 . . ?
H3D2 C3D H3D3 109.5 . . ?
C1D N1D C2D 123.6(13) . . ?
C1D N1D C3D 118.4(13) . . ?
C2D N1D C3D 117.8(12) . . ?
O1D' C1D' N1D' 129.0(17) . . ?
O1D' C1D' H1D' 115.5 . . ?
N1D' C1D' H1D' 115.5 . . ?
N1D' C2D' H2D4 109.5 . . ?
N1D' C2D' H2D5 109.5 . . ?
H2D4 C2D' H2D5 109.5 . . ?
N1D' C2D' H2D6 109.5 . . ?
H2D4 C2D' H2D6 109.5 . . ?
H2D5 C2D' H2D6 109.5 . . ?
N1D' C3D' H3D4 109.5 . . ?
N1D' C3D' H3D5 109.5 . . ?
H3D4 C3D' H3D5 109.5 . . ?
N1D' C3D' H3D6 109.5 . . ?
H3D4 C3D' H3D6 109.5 . . ?
H3D5 C3D' H3D6 109.5 . . ?
C1D' N1D' C3D' 118.8(14) . . ?
C1D' N1D' C2D' 115.5(13) . . ?
C3D' N1D' C2D' 125.6(13) . . ?
N3 Co1 N7 173.65(12) . . ?
N3 Co1 N10 86.78(13) . . ?
N7 Co1 N10 86.87(13) . . ?
N3 Co1 N5 91.22(13) . . ?
N7 Co1 N5 89.08(14) . . ?
N10 Co1 N5 91.85(16) . . ?
N3 Co1 N1 88.92(14) . . ?
N7 Co1 N1 91.11(13) . . ?
N10 Co1 N1 91.05(16) . . ?
N5 Co1 N1 177.10(12) . . ?
N3 Co1 Cl1 93.02(10) . . ?
N7 Co1 Cl1 93.33(9) . . ?
N10 Co1 Cl1 179.79(13) . . ?
N5 Co1 Cl1 88.22(10) . . ?
N1 Co1 Cl1 88.88(10) . . ?

loop_
_geom_bond_atom_site_label_1
_geom_bond_atom_site_label_2
_geom_bond_distance
_geom_bond_site_symmetry_2
_geom_bond_publ_flag
C1 N8 1.289(5) . ?
C1 N1 1.394(5) . ?
C1 C2 1.481(6) . ?
C2 C3 1.390(5) . ?
C2 C7 1.392(5) . ?
C3 C4 1.394(6) . ?
C3 H3 0.9300 . ?
C4 C5 1.394(6) . ?
C4 H4 0.9300 . ?
C4D O2D 1.248(9) . ?
C4D N2D 1.338(8) . ?
C4D H4D 0.9300 . ?
C5 C6 1.391(5) . ?
C5 H5 0.9300 . ?
C5D N2D 1.400(8) . ?
C5D H5D1 0.9600 . ?
C5D H5D2 0.9600 . ?
C5D H5D3 0.9600 . ?
C6 C7 1.382(6) . ?
C6 H6 0.9300 . ?
C6D N2D 1.442(7) . ?
C6D H6D1 0.9600 . ?
C6D H6D2 0.9600 . ?
C6D H6D3 0.9600 . ?
C7 C8 1.465(5) . ?
C7D O3D 1.228(5) . ?
C7D N3D 1.314(6) . ?
C7D H7D 0.9300 . ?
C8 N2 1.324(5) . ?
C8 N1 1.353(5) . ?
C8D N3D 1.447(6) . ?
C8D H8D1 0.9600 . ?
C8D H8D2 0.9600 . ?
C8D H8D3 0.9600 . ?
C9 N3 1.301(5) . ?
C9 N2 1.360(5) . ?
C9 C10 1.478(5) . ?
C9D N3D 1.439(6) . ?
C9D H9D1 0.9600 . ?
C9D H9D2 0.9600 . ?
C9D H9D3 0.9600 . ?
C10 C11 1.382(6) . ?
C10 C15 1.389(6) . ?
C11 C12 1.392(5) . ?
C11 H11 0.9300 . ?
C12 C13 1.402(6) . ?
C12 H12 0.9300 . ?
C13 C14 1.393(6) . ?
C13 H13 0.9300 . ?
C14 C15 1.382(5) . ?
C14 H14 0.9300 . ?
C15 C16 1.523(5) . ?
C16 N4 1.453(5) . ?
C16 N3 1.466(5) . ?
C16 N9 1.495(5) . ?
C17 N4 1.286(5) . ?
C17 N5 1.393(5) . ?
C17 C18 1.485(6) . ?
C18 C19 1.382(5) . ?
C18 C23 1.393(5) . ?
C19 C20 1.390(6) . ?
C19 H19 0.9300 . ?
C20 C21 1.396(6) . ?
C20 H20 0.9300 . ?
C21 C22 1.390(5) . ?
C21 H21 0.9300 . ?
C22 C23 1.384(6) . ?
C22 H22 0.9300 . ?
C23 C24 1.475(5) . ?
C24 N6 1.320(5) . ?
C24 N5 1.358(5) . ?
C25 N7 1.294(5) . ?
C25 N6 1.356(5) . ?
C25 C26 1.481(5) . ?
C26 C27 1.387(6) . ?
C26 C31 1.389(6) . ?
C27 C28 1.381(5) . ?
C27 H27 0.9300 . ?
C28 C29 1.394(6) . ?
C28 H28 0.9300 . ?
C29 C30 1.389(6) . ?
C29 H29 0.9300 . ?
C30 C31 1.371(5) . ?
C30 H30 0.9300 . ?
C31 C32 1.518(5) . ?
C32 N8 1.452(5) . ?
C32 N7 1.481(4) . ?
C32 N11 1.485(5) . ?
C33 N9 1.319(5) . ?
C33 N10 1.336(4) . ?
C33 C34 1.482(5) . ?
C34 C35 1.378(6) . ?
C34 C39 1.394(5) . ?
C35 C36 1.395(6) . ?
C35 H41 0.9300 . ?
C36 C37 1.385(7) . ?
C36 H42 0.9300 . ?
C37 C38 1.381(6) . ?
C37 H43 0.9300 . ?
C38 C39 1.396(5) . ?
C38 H44 0.9300 . ?
C39 C40 1.481(5) . ?
C40 N11 1.278(5) . ?
C40 N10 1.409(4) . ?
N1 Co1 1.906(3) . ?
N3 Co1 1.865(3) . ?
N5 Co1 1.896(3) . ?
N7 Co1 1.871(3) . ?
N9 H1N 0.88(2) . ?
N10 Co1 1.889(3) . ?
C1D O1D 1.284(16) . ?
C1D N1D 1.328(17) . ?
C1D H1D 0.9300 . ?
C2D N1D 1.474(16) . ?
C2D H2D1 0.9600 . ?
C2D H2D2 0.9600 . ?
C2D H2D3 0.9600 . ?
C3D N1D 1.473(15) . ?
C3D H3D1 0.9600 . ?
C3D H3D2 0.9600 . ?
C3D H3D3 0.9600 . ?
C1D' O1D' 1.250(15) . ?
C1D' N1D' 1.362(16) . ?
C1D' H1D' 0.9300 . ?
C2D' N1D' 1.443(15) . ?
C2D' H2D4 0.9600 . ?
C2D' H2D5 0.9600 . ?
C2D' H2D6 0.9600 . ?
C3D' N1D' 1.418(16) . ?
C3D' H3D4 0.9600 . ?
C3D' H3D5 0.9600 . ?
C3D' H3D6 0.9600 . ?
Cl1 Co1 2.2942(9) . ?

loop_
_geom_torsion_atom_site_label_1
_geom_torsion_atom_site_label_2
_geom_torsion_atom_site_label_3
_geom_torsion_atom_site_label_4
_geom_torsion
_geom_torsion_site_symmetry_1
_geom_torsion_site_symmetry_2
_geom_torsion_site_symmetry_3
_geom_torsion_site_symmetry_4
_geom_torsion_publ_flag
N8 C1 C2 C3 1.3(7) . . . . ?
N1 C1 C2 C3 -177.0(4) . . . . ?
N8 C1 C2 C7 179.6(4) . . . . ?
N1 C1 C2 C7 1.2(4) . . . . ?
C7 C2 C3 C4 1.2(6) . . . . ?
C1 C2 C3 C4 179.2(4) . . . . ?
C2 C3 C4 C5 -0.1(6) . . . . ?
C3 C4 C5 C6 -0.7(7) . . . . ?
C4 C5 C6 C7 0.5(7) . . . . ?
C5 C6 C7 C2 0.6(6) . . . . ?
C5 C6 C7 C8 -178.5(4) . . . . ?
C3 C2 C7 C6 -1.5(6) . . . . ?
C1 C2 C7 C6 -180.0(4) . . . . ?
C3 C2 C7 C8 177.8(4) . . . . ?
C1 C2 C7 C8 -0.6(4) . . . . ?
C6 C7 C8 N2 3.2(8) . . . . ?
C2 C7 C8 N2 -176.0(4) . . . . ?
C6 C7 C8 N1 179.0(4) . . . . ?
C2 C7 C8 N1 -0.2(5) . . . . ?
N3 C9 C10 C11 171.9(4) . . . . ?
N2 C9 C10 C11 -10.8(7) . . . . ?
N3 C9 C10 C15 -5.4(4) . . . . ?
N2 C9 C10 C15 171.9(4) . . . . ?
C15 C10 C11 C12 -0.1(6) . . . . ?
C9 C10 C11 C12 -177.0(4) . . . . ?
C10 C11 C12 C13 1.3(7) . . . . ?
C11 C12 C13 C14 -1.9(7) . . . . ?
C12 C13 C14 C15 1.1(7) . . . . ?
C13 C14 C15 C10 0.1(6) . . . . ?
C13 C14 C15 C16 178.2(4) . . . . ?
C11 C10 C15 C14 -0.7(6) . . . . ?
C9 C10 C15 C14 177.0(4) . . . . ?
C11 C10 C15 C16 -179.1(4) . . . . ?
C9 C10 C15 C16 -1.5(4) . . . . ?
C14 C15 C16 N4 -45.8(6) . . . . ?
C10 C15 C16 N4 132.5(3) . . . . ?
C14 C15 C16 N3 -171.4(4) . . . . ?
C10 C15 C16 N3 6.9(4) . . . . ?
C14 C15 C16 N9 75.8(5) . . . . ?
C10 C15 C16 N9 -105.9(4) . . . . ?
N4 C17 C18 C19 2.2(7) . . . . ?
N5 C17 C18 C19 -178.3(4) . . . . ?
N4 C17 C18 C23 -178.1(4) . . . . ?
N5 C17 C18 C23 1.4(4) . . . . ?
C23 C18 C19 C20 -0.3(6) . . . . ?
C17 C18 C19 C20 179.4(4) . . . . ?
C18 C19 C20 C21 1.7(6) . . . . ?
C19 C20 C21 C22 -1.6(7) . . . . ?
C20 C21 C22 C23 0.1(6) . . . . ?
C21 C22 C23 C18 1.3(6) . . . . ?
C21 C22 C23 C24 -177.4(4) . . . . ?
C19 C18 C23 C22 -1.2(6) . . . . ?
C17 C18 C23 C22 179.1(4) . . . . ?
C19 C18 C23 C24 177.7(4) . . . . ?
C17 C18 C23 C24 -2.0(4) . . . . ?
C22 C23 C24 N6 3.6(7) . . . . ?
C18 C23 C24 N6 -175.2(4) . . . . ?
C22 C23 C24 N5 -179.2(4) . . . . ?
C18 C23 C24 N5 2.0(5) . . . . ?
N7 C25 C26 C27 174.1(4) . . . . ?
N6 C25 C26 C27 -8.3(7) . . . . ?
N7 C25 C26 C31 -4.4(4) . . . . ?
N6 C25 C26 C31 173.2(4) . . . . ?
C31 C26 C27 C28 2.6(6) . . . . ?
C25 C26 C27 C28 -175.8(4) . . . . ?
C26 C27 C28 C29 -0.3(6) . . . . ?
C27 C28 C29 C30 -1.5(7) . . . . ?
C28 C29 C30 C31 1.1(8) . . . . ?
C29 C30 C31 C26 1.2(7) . . . . ?
C29 C30 C31 C32 179.8(4) . . . . ?
C27 C26 C31 C30 -3.1(6) . . . . ?
C25 C26 C31 C30 175.6(4) . . . . ?
C27 C26 C31 C32 178.1(4) . . . . ?
C25 C26 C31 C32 -3.2(4) . . . . ?
C30 C31 C32 N8 -45.9(6) . . . . ?
C26 C31 C32 N8 132.8(3) . . . . ?
C30 C31 C32 N7 -170.1(4) . . . . ?
C26 C31 C32 N7 8.6(4) . . . . ?
C30 C31 C32 N11 72.4(6) . . . . ?
C26 C31 C32 N11 -108.9(4) . . . . ?
N9 C33 C34 C35 -2.0(8) . . . . ?
N10 C33 C34 C35 178.8(5) . . . . ?
N9 C33 C34 C39 177.9(4) . . . . ?
N10 C33 C34 C39 -1.4(5) . . . . ?
C39 C34 C35 C36 0.0(7) . . . . ?
C33 C34 C35 C36 179.9(4) . . . . ?
C34 C35 C36 C37 -0.2(8) . . . . ?
C35 C36 C37 C38 0.1(8) . . . . ?
C36 C37 C38 C39 0.2(7) . . . . ?
C35 C34 C39 C38 0.3(6) . . . . ?
C33 C34 C39 C38 -179.6(4) . . . . ?
C35 C34 C39 C40 -178.7(4) . . . . ?
C33 C34 C39 C40 1.4(4) . . . . ?
C37 C38 C39 C34 -0.4(7) . . . . ?
C37 C38 C39 C40 178.4(4) . . . . ?
C34 C39 C40 N11 177.7(4) . . . . ?
C38 C39 C40 N11 -1.2(8) . . . . ?
C34 C39 C40 N10 -1.0(5) . . . . ?
C38 C39 C40 N10 -179.9(5) . . . . ?
N2 C8 N1 C1 176.4(4) . . . . ?
C7 C8 N1 C1 1.0(5) . . . . ?
N2 C8 N1 Co1 -17.1(6) . . . . ?
C7 C8 N1 Co1 167.5(3) . . . . ?
N8 C1 N1 C8 -179.6(4) . . . . ?
C2 C1 N1 C8 -1.4(4) . . . . ?
N8 C1 N1 Co1 14.2(6) . . . . ?
C2 C1 N1 Co1 -167.6(2) . . . . ?
N1 C8 N2 C9 -6.3(7) . . . . ?
C7 C8 N2 C9 168.6(4) . . . . ?
N3 C9 N2 C8 16.0(6) . . . . ?
C10 C9 N2 C8 -160.8(4) . . . . ?
O2D C4D N2D C5D 2.6(11) . . . . ?
O2D C4D N2D C6D -173.5(6) . . . . ?
N2 C9 N3 C16 -166.8(4) . . . . ?
C10 C9 N3 C16 10.3(4) . . . . ?
N2 C9 N3 Co1 -0.3(6) . . . . ?
C10 C9 N3 Co1 176.8(3) . . . . ?
N4 C16 N3 C9 -133.7(3) . . . . ?
N9 C16 N3 C9 104.2(4) . . . . ?
C15 C16 N3 C9 -10.6(4) . . . . ?
N4 C16 N3 Co1 58.5(4) . . . . ?
N9 C16 N3 Co1 -63.6(4) . . . . ?
C15 C16 N3 Co1 -178.4(2) . . . . ?
O3D C7D N3D C9D 4.6(8) . . . . ?
O3D C7D N3D C8D 179.8(5) . . . . ?
N5 C17 N4 C16 2.8(6) . . . . ?
C18 C17 N4 C16 -177.8(3) . . . . ?
N3 C16 N4 C17 -40.3(5) . . . . ?
N9 C16 N4 C17 80.4(4) . . . . ?
C15 C16 N4 C17 -158.0(3) . . . . ?
N6 C24 N5 C17 175.9(4) . . . . ?
C23 C24 N5 C17 -1.1(4) . . . . ?
N6 C24 N5 Co1 -20.3(6) . . . . ?
C23 C24 N5 Co1 162.7(3) . . . . ?
N4 C17 N5 C24 179.3(4) . . . . ?
C18 C17 N5 C24 -0.2(4) . . . . ?
N4 C17 N5 Co1 16.0(6) . . . . ?
C18 C17 N5 Co1 -163.5(2) . . . . ?
N5 C24 N6 C25 -4.4(6) . . . . ?
C23 C24 N6 C25 172.2(4) . . . . ?
N7 C25 N6 C24 16.6(6) . . . . ?
C26 C25 N6 C24 -160.6(4) . . . . ?
N6 C25 N7 C32 -167.0(4) . . . . ?
C26 C25 N7 C32 10.5(4) . . . . ?
N6 C25 N7 Co1 -1.8(6) . . . . ?
C26 C25 N7 Co1 175.7(2) . . . . ?
N8 C32 N7 C25 -133.4(3) . . . . ?
N11 C32 N7 C25 104.0(4) . . . . ?
C31 C32 N7 C25 -11.7(4) . . . . ?
N8 C32 N7 Co1 59.9(4) . . . . ?
N11 C32 N7 Co1 -62.7(4) . . . . ?
C31 C32 N7 Co1 -178.5(2) . . . . ?
N1 C1 N8 C32 4.5(6) . . . . ?
C2 C1 N8 C32 -173.4(3) . . . . ?
N7 C32 N8 C1 -41.9(5) . . . . ?
N11 C32 N8 C1 82.9(4) . . . . ?
C31 C32 N8 C1 -157.7(3) . . . . ?
N10 C33 N9 C16 5.3(7) . . . . ?
C34 C33 N9 C16 -173.8(4) . . . . ?
N4 C16 N9 C33 -100.7(4) . . . . ?
N3 C16 N9 C33 25.7(6) . . . . ?
C15 C16 N9 C33 135.7(4) . . . . ?
N9 C33 N10 C40 -178.5(4) . . . . ?
C34 C33 N10 C40 0.8(6) . . . . ?
N9 C33 N10 Co1 -1.1(7) . . . . ?
C34 C33 N10 Co1 178.2(3) . . . . ?
N11 C40 N10 C33 -178.5(4) . . . . ?
C39 C40 N10 C33 0.1(5) . . . . ?
N11 C40 N10 Co1 4.1(7) . . . . ?
C39 C40 N10 Co1 -177.4(3) . . . . ?
N10 C40 N11 C32 1.8(8) . . . . ?
C39 C40 N11 C32 -176.6(4) . . . . ?
N8 C32 N11 C40 -101.1(4) . . . . ?
N7 C32 N11 C40 26.4(6) . . . . ?
C31 C32 N11 C40 137.5(4) . . . . ?
O1D C1D N1D C2D -174.7(14) . . . . ?
O1D C1D N1D C3D 0(2) . . . . ?
O1D' C1D' N1D' C3D' 1(3) . . . . ?
O1D' C1D' N1D' C2D' 178.2(13) . . . . ?
C9 N3 Co1 N10 -107.5(3) . . . . ?
C16 N3 Co1 N10 58.0(3) . . . . ?
C9 N3 Co1 N5 160.7(3) . . . . ?
C16 N3 Co1 N5 -33.8(3) . . . . ?
C9 N3 Co1 N1 -16.4(3) . . . . ?
C16 N3 Co1 N1 149.1(3) . . . . ?
C9 N3 Co1 Cl1 72.5(3) . . . . ?
C16 N3 Co1 Cl1 -122.1(3) . . . . ?
C25 N7 Co1 N10 -108.2(3) . . . . ?
C32 N7 Co1 N10 56.2(3) . . . . ?
C25 N7 Co1 N5 -16.3(3) . . . . ?
C32 N7 Co1 N5 148.1(3) . . . . ?
C25 N7 Co1 N1 160.8(3) . . . . ?
C32 N7 Co1 N1 -34.8(3) . . . . ?
C25 N7 Co1 Cl1 71.9(3) . . . . ?
C32 N7 Co1 Cl1 -123.8(3) . . . . ?
C33 N10 Co1 N3 -24.5(4) . . . . ?
C40 N10 Co1 N3 152.5(4) . . . . ?
C33 N10 Co1 N7 155.5(4) . . . . ?
C40 N10 Co1 N7 -27.4(4) . . . . ?
C33 N10 Co1 N5 66.6(4) . . . . ?
C40 N10 Co1 N5 -116.4(4) . . . . ?
C33 N10 Co1 N1 -113.4(4) . . . . ?
C40 N10 Co1 N1 63.7(4) . . . . ?
C24 N5 Co1 N3 -161.0(3) . . . . ?
C17 N5 Co1 N3 0.2(3) . . . . ?
C24 N5 Co1 N7 25.3(3) . . . . ?
C17 N5 Co1 N7 -173.5(3) . . . . ?
C24 N5 Co1 N10 112.2(3) . . . . ?
C17 N5 Co1 N10 -86.6(3) . . . . ?
C24 N5 Co1 Cl1 -68.0(3) . . . . ?
C17 N5 Co1 Cl1 93.2(3) . . . . ?
